data_7132284
loop_
_publ_author_name
'Bhowmik, arup'
'Naskar, Koushik'
'Roy, Shantonu'
'Karmakar, Sudip'
'Sarkar, Writhabrata'
'Mondal, Imtiaj'
'Sana, Arindam'
'Deb, Indubhusan'

_publ_section_title
;
 A Condition-Tuned Unorthodox Approach to Indole-3-Carboxylic Acids and
 Anthranilic Acids via Carbon Atom Translocation
;
_journal_name_full 'Chemical Communications'
_journal_paper_doi 10.1039/D3CC04443B
_journal_year 2023
_chemical_formula_moiety 'C14 H13 N3 O S'
_chemical_formula_sum 'C14 H13 N3 O S'
_chemical_formula_weight 271.33
_space_group_crystal_system monoclinic
_space_group_IT_number 14
_space_group_name_Hall '-P 2yn'
_space_group_name_H-M_alt 'P 1 21/n 1'
_atom_sites_solution_hydrogens geom
_audit_creation_date 2022-10-18
_audit_creation_method
;
Olex2 1.5-beta
(compiled 2022.04.07 svn.rca3783a0 for OlexSys, GUI svn.r6498)
;
_audit_update_record
;
2022-10-19 deposited with the CCDC.	2023-10-26 downloaded from the CCDC.
;
_cell_angle_alpha 90
_cell_angle_beta 92.216(3)
_cell_angle_gamma 90
_cell_formula_units_Z 4
_cell_length_a 11.6575(11)
_cell_length_b 7.8732(7)
_cell_length_c 13.6308(13)
_cell_measurement_reflns_used 9447
_cell_measurement_temperature 100.00
_cell_measurement_theta_max 67.99
_cell_measurement_theta_min 5.09
_cell_volume 1250.1(2)
_computing_cell_refinement 'SAINT V8.40A (Bruker, 2019)'
_computing_data_reduction 'SAINT V8.40A (Bruker, 2019)'
_computing_molecular_graphics 'Olex2 1.5-beta (Dolomanov et al., 2009)'
_computing_publication_material 'Olex2 1.5-beta (Dolomanov et al., 2009)'
_computing_structure_refinement 'XL  (Sheldrick, 2008)'
_computing_structure_solution 'SHELXT 2014/5 (Sheldrick, 2014)'
_diffrn_ambient_temperature 100.00
_diffrn_measured_fraction_theta_full 0.994
_diffrn_measured_fraction_theta_max 0.992
_diffrn_measurement_device_type 'Bruker APEX-II CCD'
_diffrn_measurement_method '\f and \w scans'
_diffrn_radiation_type CuK\a
_diffrn_radiation_wavelength 1.54178
_diffrn_reflns_av_R_equivalents 0.0607
_diffrn_reflns_av_unetI/netI 0.0280
_diffrn_reflns_Laue_measured_fraction_full 0.994
_diffrn_reflns_Laue_measured_fraction_max 0.992
_diffrn_reflns_limit_h_max 13
_diffrn_reflns_limit_h_min -13
_diffrn_reflns_limit_k_max 9
_diffrn_reflns_limit_k_min -9
_diffrn_reflns_limit_l_max 16
_diffrn_reflns_limit_l_min -16
_diffrn_reflns_number 25825
_diffrn_reflns_point_group_measured_fraction_full 0.994
_diffrn_reflns_point_group_measured_fraction_max 0.992
_diffrn_reflns_theta_full 67.679
_diffrn_reflns_theta_max 68.154
_diffrn_reflns_theta_min 5.090
_diffrn_source_current 1.2
_diffrn_source_power 0.06
_diffrn_source_voltage 50.0
_diffrn_standards_number 0
_exptl_absorpt_coefficient_mu 2.259
_exptl_absorpt_correction_T_max 0.5849
_exptl_absorpt_correction_T_min 0.4112
_exptl_absorpt_correction_type multi-scan
_exptl_absorpt_process_details
;
SADABS-2016/2 (Bruker,2016/2) was used for absorption correction.
wR2(int) was 0.1283 before and 0.0846 after correction.
The Ratio of minimum to maximum transmission is 0.7030.
The \l/2 correction factor is Not present.
;
_exptl_crystal_colour 'clear light colourless'
_exptl_crystal_colour_lustre clear
_exptl_crystal_colour_modifier light
_exptl_crystal_colour_primary colourless
_exptl_crystal_density_diffrn 1.442
_exptl_crystal_description block
_exptl_crystal_F_000 568
_exptl_crystal_size_max 0.28
_exptl_crystal_size_mid 0.25
_exptl_crystal_size_min 0.2
_refine_diff_density_max 0.357
_refine_diff_density_min -0.468
_refine_diff_density_rms 0.059
_refine_ls_extinction_method none
_refine_ls_goodness_of_fit_ref 1.085
_refine_ls_hydrogen_treatment constr
_refine_ls_matrix_type full
_refine_ls_number_parameters 173
_refine_ls_number_reflns 2258
_refine_ls_number_restraints 0
_refine_ls_restrained_S_all 1.085
_refine_ls_R_factor_all 0.0442
_refine_ls_R_factor_gt 0.0435
_refine_ls_shift/su_max 0.000
_refine_ls_shift/su_mean 0.000
_refine_ls_structure_factor_coef Fsqd
_refine_ls_weighting_details 'w=1/[\s^2^(Fo^2^)+(0.0647P)^2^+0.8276P] where P=(Fo^2^+2Fc^2^)/3'
_refine_ls_weighting_scheme calc
_refine_ls_wR_factor_gt 0.1136
_refine_ls_wR_factor_ref 0.1143
_reflns_Friedel_coverage 0.000
_reflns_number_gt 2215
_reflns_number_total 2258
_reflns_threshold_expression 'I > 2\s(I)'
_cod_data_source_file d3cc04443b2.cif
_cod_data_source_block ab_05_812_0m_a
_cod_database_code 7132284
_shelx_shelxl_version_number 2018/3
_shelx_space_group_comment
;
The symmetry employed for this shelxl refinement is uniquely defined
by the following loop, which should always be used as a source of
symmetry information in preference to the above space-group names.
They are only intended as comments.
;
_shelx_estimated_absorpt_t_max 0.661
_shelx_estimated_absorpt_t_min 0.570
_olex2_refinement_description
;
1. Fixed Uiso
 At 1.2 times of:
  All C(H) groups, All C(H,H) groups, All N(H) groups
 At 1.5 times of:
  All C(H,H,H) groups
2.a Secondary CH2 refined with riding coordinates:
 C2(H2A,H2B)
2.b Aromatic/amide H refined with riding coordinates:
 N2(H2), C7(H7), C10(H10), C13(H13), C6(H6), C4(H4), C5(H5), C14(H14)
2.c Idealised Me refined as rotating group:
 C1(H1A,H1B,H1C)
;
_olex2_submission_special_instructions 'No special instructions were received'

loop_
_space_group_symop_operation_xyz
'x, y, z'
'-x+1/2, y+1/2, -z+1/2'
'-x, -y, -z'
'x-1/2, -y-1/2, z-1/2'

loop_
_atom_site_label
_atom_site_type_symbol
_atom_site_fract_x
_atom_site_fract_y
_atom_site_fract_z
_atom_site_U_iso_or_equiv
_atom_site_adp_type
_atom_site_occupancy
_atom_site_site_symmetry_order
_atom_site_calc_flag
_atom_site_refinement_flags_posn
_atom_site_refinement_flags_adp
_atom_site_refinement_flags_occupancy
_atom_site_disorder_assembly
_atom_site_disorder_group
S1 S 0.70411(4) 0.67556(6) 0.80945(3) 0.02639(18) Uani 1 1 d . . . . .
O1 O 0.54248(11) 0.51956(17) 0.69471(10) 0.0273(3) Uani 1 1 d . . . . .
N3 N 0.62812(13) 0.6184(2) 0.98173(11) 0.0237(4) Uani 1 1 d . . . . .
N2 N 0.50342(13) 0.51668(19) 0.85630(11) 0.0227(4) Uani 1 1 d . . . . .
H2 H 0.457692 0.475133 0.900226 0.027 Uiso 1 1 calc R U . . .
N1 N 0.15690(13) 0.48418(19) 0.73995(11) 0.0231(4) Uani 1 1 d . . . . .
C8 C 0.30216(16) 0.4205(2) 0.64031(13) 0.0223(4) Uani 1 1 d . . . . .
C9 C 0.34948(16) 0.4748(2) 0.73463(13) 0.0224(4) Uani 1 1 d . . . . .
C3 C 0.18209(16) 0.4273(2) 0.64631(13) 0.0225(4) Uani 1 1 d . . . . .
C11 C 0.47116(16) 0.5032(2) 0.75797(13) 0.0223(4) Uani 1 1 d . . . . .
C12 C 0.60457(15) 0.5928(2) 0.88801(13) 0.0225(4) Uani 1 1 d . . . . .
C7 C 0.34991(17) 0.3656(2) 0.55237(14) 0.0247(4) Uani 1 1 d . . . . .
H7 H 0.430752 0.360744 0.546284 0.030 Uiso 1 1 calc R U . . .
C10 C 0.25747(16) 0.5128(2) 0.79149(14) 0.0235(4) Uani 1 1 d . . . . .
H10 H 0.263433 0.553066 0.857178 0.028 Uiso 1 1 calc R U . . .
C13 C 0.72828(16) 0.7132(2) 0.99345(14) 0.0248(4) Uani 1 1 d . . . . .
H13 H 0.758560 0.745979 1.056339 0.030 Uiso 1 1 calc R U . . .
C6 C 0.27628(18) 0.3190(2) 0.47526(14) 0.0275(4) Uani 1 1 d . . . . .
H6 H 0.307166 0.280853 0.415656 0.033 Uiso 1 1 calc R U . . .
C4 C 0.10723(17) 0.3817(2) 0.56834(14) 0.0255(4) Uani 1 1 d . . . . .
H4 H 0.026303 0.388046 0.573455 0.031 Uiso 1 1 calc R U . . .
C5 C 0.15663(18) 0.3268(2) 0.48317(15) 0.0279(4) Uani 1 1 d . . . . .
H5 H 0.108388 0.293662 0.428754 0.033 Uiso 1 1 calc R U . . .
C14 C 0.77961(16) 0.7557(2) 0.91046(14) 0.0275(4) Uani 1 1 d . . . . .
H14 H 0.848020 0.820794 0.907747 0.033 Uiso 1 1 calc R U . . .
C1 C 0.01911(17) 0.4436(3) 0.87222(15) 0.0303(4) Uani 1 1 d . . . . .
H1A H 0.028939 0.320191 0.868538 0.045 Uiso 1 1 calc R U . . .
H1B H -0.059533 0.469741 0.890228 0.045 Uiso 1 1 calc R U . . .
H1C H 0.073367 0.490256 0.921905 0.045 Uiso 1 1 calc R U . . .
C2 C 0.04156(17) 0.5218(2) 0.77347(14) 0.0275(4) Uani 1 1 d . . . . .
H2A H -0.016049 0.478609 0.724353 0.033 Uiso 1 1 calc R U . . .
H2B H 0.031953 0.646453 0.777846 0.033 Uiso 1 1 calc R U . . .

loop_
_atom_site_aniso_label
_atom_site_aniso_U_11
_atom_site_aniso_U_22
_atom_site_aniso_U_33
_atom_site_aniso_U_23
_atom_site_aniso_U_13
_atom_site_aniso_U_12
S1 0.0236(3) 0.0271(3) 0.0285(3) 0.00164(18) 0.00157(19) -0.00343(17)
O1 0.0252(7) 0.0286(7) 0.0284(7) -0.0020(5) 0.0025(5) -0.0015(5)
N3 0.0229(8) 0.0191(7) 0.0290(8) -0.0013(6) -0.0011(6) -0.0004(6)
N2 0.0213(8) 0.0220(8) 0.0250(8) 0.0002(6) 0.0006(6) -0.0021(6)
N1 0.0231(8) 0.0201(7) 0.0261(8) -0.0005(6) 0.0006(6) -0.0012(6)
C8 0.0260(9) 0.0149(8) 0.0259(9) 0.0021(7) 0.0001(7) 0.0007(7)
C9 0.0249(10) 0.0163(8) 0.0258(9) 0.0003(7) -0.0008(7) -0.0007(7)
C3 0.0262(9) 0.0139(8) 0.0272(9) 0.0019(7) 0.0000(7) -0.0015(7)
C11 0.0253(10) 0.0151(8) 0.0266(9) -0.0008(7) 0.0013(7) 0.0015(7)
C12 0.0226(9) 0.0162(8) 0.0286(9) 0.0001(7) 0.0007(7) 0.0018(7)
C7 0.0275(10) 0.0183(8) 0.0282(9) 0.0022(7) 0.0012(8) 0.0018(7)
C10 0.0250(10) 0.0186(9) 0.0266(9) 0.0013(7) -0.0012(7) -0.0014(7)
C13 0.0240(9) 0.0183(8) 0.0319(10) -0.0021(7) -0.0029(8) -0.0004(7)
C6 0.0347(11) 0.0211(9) 0.0266(10) -0.0014(7) -0.0001(8) 0.0012(8)
C4 0.0264(9) 0.0180(9) 0.0319(10) 0.0023(7) -0.0035(8) -0.0017(7)
C5 0.0335(11) 0.0200(9) 0.0295(10) 0.0002(7) -0.0061(8) -0.0012(7)
C14 0.0235(10) 0.0231(9) 0.0357(10) -0.0017(8) -0.0024(8) -0.0029(7)
C1 0.0276(10) 0.0283(10) 0.0353(10) -0.0013(8) 0.0058(8) 0.0002(8)
C2 0.0235(10) 0.0245(9) 0.0346(11) -0.0009(8) 0.0011(8) 0.0001(7)

loop_
_atom_type_symbol
_atom_type_description
_atom_type_scat_dispersion_real
_atom_type_scat_dispersion_imag
_atom_type_scat_source
C C 0.0181 0.0091 'International Tables Vol C Tables 4.2.6.8 and 6.1.1.4'
H H 0.0000 0.0000 'International Tables Vol C Tables 4.2.6.8 and 6.1.1.4'
N N 0.0311 0.0180 'International Tables Vol C Tables 4.2.6.8 and 6.1.1.4'
O O 0.0492 0.0322 'International Tables Vol C Tables 4.2.6.8 and 6.1.1.4'
S S 0.3331 0.5567 'International Tables Vol C Tables 4.2.6.8 and 6.1.1.4'

loop_
_geom_angle_atom_site_label_1
_geom_angle_atom_site_label_2
_geom_angle_atom_site_label_3
_geom_angle
_geom_angle_site_symmetry_1
_geom_angle_site_symmetry_3
_geom_angle_publ_flag
C14 S1 C12 88.71(9) . . ?
C12 N3 C13 109.74(16) . . ?
C11 N2 H2 118.8 . . ?
C12 N2 H2 118.8 . . ?
C12 N2 C11 122.36(15) . . ?
C3 N1 C2 125.30(16) . . ?
C10 N1 C3 108.52(16) . . ?
C10 N1 C2 125.95(16) . . ?
C3 C8 C9 106.49(16) . . ?
C3 C8 C7 119.21(17) . . ?
C7 C8 C9 134.30(18) . . ?
C8 C9 C11 125.05(17) . . ?
C10 C9 C8 106.59(16) . . ?
C10 C9 C11 127.92(17) . . ?
N1 C3 C8 108.10(16) . . ?
N1 C3 C4 129.19(18) . . ?
C4 C3 C8 122.70(17) . . ?
O1 C11 N2 120.45(17) . . ?
O1 C11 C9 122.83(17) . . ?
N2 C11 C9 116.69(16) . . ?
N3 C12 S1 115.05(14) . . ?
N3 C12 N2 121.12(16) . . ?
N2 C12 S1 123.66(14) . . ?
C8 C7 H7 120.8 . . ?
C6 C7 C8 118.34(18) . . ?
C6 C7 H7 120.8 . . ?
N1 C10 C9 110.29(16) . . ?
N1 C10 H10 124.9 . . ?
C9 C10 H10 124.9 . . ?
N3 C13 H13 122.1 . . ?
C14 C13 N3 115.90(17) . . ?
C14 C13 H13 122.1 . . ?
C7 C6 H6 119.3 . . ?
C7 C6 C5 121.32(18) . . ?
C5 C6 H6 119.3 . . ?
C3 C4 H4 121.6 . . ?
C5 C4 C3 116.78(18) . . ?
C5 C4 H4 121.6 . . ?
C6 C5 H5 119.2 . . ?
C4 C5 C6 121.63(18) . . ?
C4 C5 H5 119.2 . . ?
S1 C14 H14 124.7 . . ?
C13 C14 S1 110.57(14) . . ?
C13 C14 H14 124.7 . . ?
H1A C1 H1B 109.5 . . ?
H1A C1 H1C 109.5 . . ?
H1B C1 H1C 109.5 . . ?
C2 C1 H1A 109.5 . . ?
C2 C1 H1B 109.5 . . ?
C2 C1 H1C 109.5 . . ?
N1 C2 C1 112.80(16) . . ?
N1 C2 H2A 109.0 . . ?
N1 C2 H2B 109.0 . . ?
C1 C2 H2A 109.0 . . ?
C1 C2 H2B 109.0 . . ?
H2A C2 H2B 107.8 . . ?

loop_
_geom_bond_atom_site_label_1
_geom_bond_atom_site_label_2
_geom_bond_distance
_geom_bond_site_symmetry_2
_geom_bond_publ_flag
S1 C12 1.7360(19) . ?
S1 C14 1.7247(19) . ?
O1 C11 1.228(2) . ?
N3 C12 1.312(2) . ?
N3 C13 1.390(2) . ?
N2 H2 0.8800 . ?
N2 C11 1.382(2) . ?
N2 C12 1.377(2) . ?
N1 C3 1.395(2) . ?
N1 C10 1.362(2) . ?
N1 C2 1.467(3) . ?
C8 C9 1.444(3) . ?
C8 C3 1.406(3) . ?
C8 C7 1.409(3) . ?
C9 C11 1.459(3) . ?
C9 C10 1.380(3) . ?
C3 C4 1.396(3) . ?
C7 H7 0.9500 . ?
C7 C6 1.381(3) . ?
C10 H10 0.9500 . ?
C13 H13 0.9500 . ?
C13 C14 1.342(3) . ?
C6 H6 0.9500 . ?
C6 C5 1.404(3) . ?
C4 H4 0.9500 . ?
C4 C5 1.385(3) . ?
C5 H5 0.9500 . ?
C14 H14 0.9500 . ?
C1 H1A 0.9800 . ?
C1 H1B 0.9800 . ?
C1 H1C 0.9800 . ?
C1 C2 1.512(3) . ?
C2 H2A 0.9900 . ?
C2 H2B 0.9900 . ?

loop_
_geom_torsion_atom_site_label_1
_geom_torsion_atom_site_label_2
_geom_torsion_atom_site_label_3
_geom_torsion_atom_site_label_4
_geom_torsion
_geom_torsion_site_symmetry_1
_geom_torsion_site_symmetry_2
_geom_torsion_site_symmetry_3
_geom_torsion_site_symmetry_4
_geom_torsion_publ_flag
N3 C13 C14 S1 -0.5(2) . . . . ?
N1 C3 C4 C5 -179.06(17) . . . . ?
C8 C9 C11 O1 16.4(3) . . . . ?
C8 C9 C11 N2 -165.62(16) . . . . ?
C8 C9 C10 N1 0.7(2) . . . . ?
C8 C3 C4 C5 0.6(3) . . . . ?
C8 C7 C6 C5 0.5(3) . . . . ?
C9 C8 C3 N1 0.32(19) . . . . ?
C9 C8 C3 C4 -179.38(17) . . . . ?
C9 C8 C7 C6 178.64(19) . . . . ?
C3 N1 C10 C9 -0.5(2) . . . . ?
C3 N1 C2 C1 132.69(18) . . . . ?
C3 C8 C9 C11 -173.56(17) . . . . ?
C3 C8 C9 C10 -0.63(19) . . . . ?
C3 C8 C7 C6 -0.5(3) . . . . ?
C3 C4 C5 C6 -0.6(3) . . . . ?
C11 N2 C12 S1 -1.5(2) . . . . ?
C11 N2 C12 N3 173.45(16) . . . . ?
C11 C9 C10 N1 173.39(17) . . . . ?
C12 S1 C14 C13 1.33(15) . . . . ?
C12 N3 C13 C14 -0.9(2) . . . . ?
C12 N2 C11 O1 18.3(3) . . . . ?
C12 N2 C11 C9 -159.76(16) . . . . ?
C7 C8 C9 C11 7.2(3) . . . . ?
C7 C8 C9 C10 -179.85(19) . . . . ?
C7 C8 C3 N1 179.68(15) . . . . ?
C7 C8 C3 C4 0.0(3) . . . . ?
C7 C6 C5 C4 0.1(3) . . . . ?
C10 N1 C3 C8 0.1(2) . . . . ?
C10 N1 C3 C4 179.79(18) . . . . ?
C10 N1 C2 C1 -53.5(2) . . . . ?
C10 C9 C11 O1 -155.01(19) . . . . ?
C10 C9 C11 N2 23.0(3) . . . . ?
C13 N3 C12 S1 2.0(2) . . . . ?
C13 N3 C12 N2 -173.43(16) . . . . ?
C14 S1 C12 N3 -1.96(15) . . . . ?
C14 S1 C12 N2 173.31(16) . . . . ?
C2 N1 C3 C8 174.86(16) . . . . ?
C2 N1 C3 C4 -5.5(3) . . . . ?
C2 N1 C10 C9 -175.24(16) . . . . ?
